data_7052467
loop_
_publ_author_name
'Gaw, Kirsty G.'
'Smith, Martin B.'
'Slawin, Alexandra M. Z.'

_publ_section_title
;
 Molybdenum(0), ruthenium(II), palladium(II), platinum(II), copper(I)
 and gold(I) complexes of a new methoxy functionalised
 bis(phosphino)amine: synthesis and structure
;
_journal_issue 6
_journal_name_full 'New Journal of Chemistry'
_journal_page_first 429
_journal_paper_doi 10.1039/b001458n
_journal_volume 24
_journal_year 2000
_chemical_compound_source -
_chemical_formula_analytical 'C65 H58 Cl10 N2 O2 P4 Ru '
_chemical_formula_moiety 'C62 H54 Cl2 N2 O2 P4 Ru.(C H Cl3)2.(CH2 Cl2)'
_chemical_formula_structural 'C65 H58 Cl10 N2 O2 P4 Ru '
_chemical_formula_sum 'C65 H58 Cl10 N2 O2 P4 Ru'
_chemical_formula_weight 1478.68
_space_group_IT_number 2
_symmetry_cell_setting triclinic
_symmetry_Int_Tables_number 2
_symmetry_space_group_name_Hall '-P 1'
_symmetry_space_group_name_H-M 'P -1'
_cell_angle_alpha 92.14(4)
_cell_angle_beta 112.82(4)
_cell_angle_gamma 111.20(3)
_cell_formula_units_Z 1
_cell_length_a 12.587(6)
_cell_length_b 14.127(5)
_cell_length_c 11.423(6)
_cell_measurement_reflns_used 24
_cell_measurement_temperature 293.2
_cell_measurement_theta_max 12.0
_cell_measurement_theta_min 10.4
_cell_volume 1707.8(16)
_computing_cell_refinement 'MSC/AFC Diffractometer Control'
_computing_data_collection 'MSC/AFC Diffractometer Control'
_computing_data_reduction 'teXsan (MSC, 1992-1997)'
_computing_publication_material 'teXsan (MSC, 1992-1997)'
_computing_structure_refinement 'teXsan (MSC, 1992-1997)'
_computing_structure_solution
;
SIR92 (Altomare, et. al. 1993)
;
_diffrn_ambient_temperature 293.2
_diffrn_measurement_device_type 'Rigaku AFC7S'
_diffrn_measurement_method \w
_diffrn_orient_matrix_UB_11 0.03852
_diffrn_orient_matrix_UB_12 -0.04959
_diffrn_orient_matrix_UB_13 -0.00632
_diffrn_orient_matrix_UB_21 0.08615
_diffrn_orient_matrix_UB_22 0.05750
_diffrn_orient_matrix_UB_23 0.04544
_diffrn_orient_matrix_UB_31 0.00325
_diffrn_orient_matrix_UB_32 -0.01600
_diffrn_orient_matrix_UB_33 0.08555
_diffrn_radiation_detector 'scintillation counter'
_diffrn_radiation_monochromator graphite
_diffrn_radiation_source 'X-ray tube'
_diffrn_radiation_type 'Mo K\a'
_diffrn_radiation_wavelength 0.7107
_diffrn_reflns_av_R_equivalents 0.02034
_diffrn_reflns_av_sigmaI/netI 0.070
_diffrn_reflns_limit_h_max 14
_diffrn_reflns_limit_h_min 0
_diffrn_reflns_limit_k_max 15
_diffrn_reflns_limit_k_min -16
_diffrn_reflns_limit_l_max 12
_diffrn_reflns_limit_l_min -13
_diffrn_reflns_number 6314
_diffrn_reflns_reduction_process 'Lp corrections applied'
_diffrn_reflns_theta_max 25.02
_diffrn_reflns_theta_min 2.78
_diffrn_standards_decay_% -3.66
_diffrn_standards_interval_count 150
_diffrn_standards_number 3
_exptl_absorpt_coefficient_mu 0.757
_exptl_absorpt_correction_T_max 0.998
_exptl_absorpt_correction_T_min 0.914
_exptl_absorpt_correction_type
;
\y scans (North,Phillips & Matthews, 1968)
;
_exptl_crystal_colour yellow
_exptl_crystal_density_diffrn 1.438
_exptl_crystal_density_meas ?
_exptl_crystal_description plate
_exptl_crystal_F_000 752.00
_exptl_crystal_size_max 0.50
_exptl_crystal_size_mid 0.16
_exptl_crystal_size_min 0.16
_refine_diff_density_max 5.26
_refine_diff_density_min -1.22
_refine_ls_abs_structure_details -
_refine_ls_abs_structure_Flack -
_refine_ls_extinction_coef -
_refine_ls_extinction_method none
_refine_ls_goodness_of_fit_all 6.086
_refine_ls_goodness_of_fit_ref 6.086
_refine_ls_hydrogen_treatment noref
_refine_ls_matrix_type full
_refine_ls_number_constraints 0
_refine_ls_number_parameters 368
_refine_ls_number_reflns 4071
_refine_ls_number_restraints 0
_refine_ls_R_factor_all 0.0874
_refine_ls_R_factor_gt 0.0874
_refine_ls_shift/esd_max 4.4590
_refine_ls_shift/esd_mean 0.0790
_refine_ls_structure_factor_coef F
_refine_ls_weighting_details 'w = 1/[\s^2^(Fo) + 0.00000|Fo|^2^]'
_refine_ls_weighting_scheme calc
_refine_ls_wR_factor_all 0.1186
_refine_ls_wR_factor_ref 0.1186
_reflns_number_gt 4071
_reflns_number_total 6016
_reflns_threshold_expression I>3.00\s(I)
_cod_data_source_file b001458n.txt
_cod_data_source_block 13
_cod_depositor_comments
;
The following automatic conversions were performed:

'_refine_ls_weighting_scheme' value 'w = 1/[\s^2^(Fo) +
0.00000|Fo|^2^]' was changed to 'calc'. New tag
'_refine_ls_weighting_details' was created. The value of the new tag
was set to 'w = 1/[\s^2^(Fo) + 0.00000|Fo|^2^]'.

Automatic conversion script
Id: cif_fix_values 3143 2015-03-26 13:38:13Z robertas 
;
_cod_original_cell_volume 1708(2)
_cod_original_sg_symbol_H-M 'P -1       '
_cod_original_formula_sum 'C65 H58 Cl10 N2 O2 P4 Ru '
_cod_database_code 7052467

loop_
_symmetry_equiv_pos_as_xyz
'   +x,   +y,   +z'
'   -x,   -y,   -z'

loop_
_atom_site_label
_atom_site_fract_x
_atom_site_fract_y
_atom_site_fract_z
_atom_site_U_iso_or_equiv
_atom_site_occupancy
_atom_site_refinement_flags
_atom_site_adp_type
_atom_site_calc_flag
_atom_site_calc_attached_atom
Ru(1) 0.0000 0.0000 0.0000 0.0279(3) 0.500 S Uani d ?
Cl(1) 0.0586(2) -0.1402(2) -0.0337(2) 0.0410(6) 1.000 . Uani d ?
Cl(2) 0.6114(5) 0.2561(5) -0.0839(6) 0.171(2) 1.000 . Uani d ?
Cl(3) 0.8447(5) 0.3295(5) 0.1392(5) 0.156(2) 1.000 . Uani d ?
Cl(4) 0.8427(6) 0.3790(5) -0.0981(7) 0.181(2) 1.000 . Uani d ?
Cl(5) 0.9797 0.4726 0.4238 0.296 0.500 . Uani d ?
Cl(6) 0.9008 0.4601 0.6169 0.136 0.500 . Uani d ?
P(1) 0.1771(2) 0.1135(2) -0.0231(2) 0.0325(6) 1.000 . Uani d ?
P(2) 0.1765(2) 0.0629(2) 0.2004(2) 0.0335(6) 1.000 . Uani d ?
O(26) 0.2611(7) 0.3114(5) 0.2113(8) 0.057(2) 1.000 . Uani d ?
N(1) 0.2780(7) 0.1396(6) 0.1381(7) 0.033(2) 1.000 . Uani d ?
C(1) 0.2417(9) 0.0573(8) -0.1128(9) 0.039(3) 1.000 . Uani d ?
C(2) 0.314(1) 0.0050(9) -0.062(1) 0.046(3) 1.000 . Uani d ?
C(3) 0.350(1) -0.0436(9) -0.136(1) 0.058(3) 1.000 . Uani d ?
C(4) 0.311(1) -0.035(1) -0.268(1) 0.077(4) 1.000 . Uani d ?
C(5) 0.236(1) 0.0134(9) -0.323(1) 0.057(3) 1.000 . Uani d ?
C(6) 0.203(1) 0.0612(9) -0.245(1) 0.054(3) 1.000 . Uani d ?
C(7) 0.2100(9) 0.2400(8) -0.0698(9) 0.039(3) 1.000 . Uani d ?
C(8) 0.327(1) 0.2954(9) -0.069(1) 0.047(3) 1.000 . Uani d ?
C(9) 0.356(1) 0.391(1) -0.099(1) 0.064(4) 1.000 . Uani d ?
C(10) 0.271(1) 0.4363(9) -0.128(1) 0.077(4) 1.000 . Uani d ?
C(11) 0.151(1) 0.381(1) -0.132(1) 0.073(4) 1.000 . Uani d ?
C(12) 0.120(1) 0.2819(8) -0.102(1) 0.051(3) 1.000 . Uani d ?
C(13) 0.196(1) 0.1431(8) 0.3444(9) 0.039(3) 1.000 . Uani d ?
C(14) 0.312(1) 0.1915(9) 0.449(1) 0.054(3) 1.000 . Uani d ?
C(15) 0.325(1) 0.248(1) 0.558(1) 0.075(4) 1.000 . Uani d ?
C(16) 0.221(2) 0.255(1) 0.565(1) 0.088(5) 1.000 . Uani d ?
C(17) 0.107(1) 0.207(1) 0.460(1) 0.091(5) 1.000 . Uani d ?
C(18) 0.094(1) 0.1490(9) 0.351(1) 0.057(3) 1.000 . Uani d ?
C(19) 0.2443(9) -0.0246(7) 0.2812(9) 0.036(2) 1.000 . Uani d ?
C(20) 0.174(1) -0.0947(9) 0.333(1) 0.053(3) 1.000 . Uani d ?
C(21) 0.214(1) -0.1648(9) 0.393(1) 0.066(4) 1.000 . Uani d ?
C(22) 0.327(1) -0.167(1) 0.404(1) 0.072(4) 1.000 . Uani d ?
C(23) 0.400(1) -0.097(1) 0.355(1) 0.068(4) 1.000 . Uani d ?
C(24) 0.357(1) -0.0262(8) 0.294(1) 0.051(3) 1.000 . Uani d ?
C(25) 0.3895(9) 0.2299(8) 0.2063(9) 0.040(3) 1.000 . Uani d ?
C(26) 0.381(1) 0.3210(8) 0.246(1) 0.044(3) 1.000 . Uani d ?
C(27) 0.492(1) 0.4121(9) 0.317(1) 0.064(4) 1.000 . Uani d ?
C(28) 0.605(1) 0.412(1) 0.344(1) 0.079(4) 1.000 . Uani d ?
C(29) 0.617(1) 0.325(1) 0.307(1) 0.073(4) 1.000 . Uani d ?
C(30) 0.507(1) 0.2327(9) 0.235(1) 0.054(3) 1.000 . Uani d ?
C(31) 0.236(1) 0.401(1) 0.247(2) 0.125(6) 1.000 . Uani d ?
C(40) 0.767(2) 0.285(1) -0.031(2) 0.116(6) 1.000 . Uani d ?
C(50) 1.0130 0.4512 0.5488 0.096 0.500 . Uani d ?
H(2) 0.3423 0.0030 0.0277 0.054 1.000 . Uiso c ?
H(3) 0.3990 -0.0822 -0.0997 0.069 1.000 . Uiso c ?
H(4) 0.3395 -0.0659 -0.3191 0.091 1.000 . Uiso c ?
H(5) 0.2078 0.0146 -0.4123 0.067 1.000 . Uiso c ?
H(6) 0.1526 0.0982 -0.2820 0.064 1.000 . Uiso c ?
H(8) 0.3872 0.2663 -0.0473 0.055 1.000 . Uiso c ?
H(9) 0.4351 0.4270 -0.1009 0.077 1.000 . Uiso c ?
H(10) 0.2936 0.5042 -0.1449 0.091 1.000 . Uiso c ?
H(11) 0.0913 0.4111 -0.1539 0.086 1.000 . Uiso c ?
H(12) 0.0397 0.2441 -0.1049 0.061 1.000 . Uiso c ?
H(14) 0.3833 0.1857 0.4463 0.063 1.000 . Uiso c ?
H(15) 0.4062 0.2827 0.6288 0.089 1.000 . Uiso c ?
H(16) 0.2289 0.2917 0.6412 0.105 1.000 . Uiso c ?
H(17) 0.0362 0.2137 0.4620 0.110 1.000 . Uiso c ?
H(18) 0.0122 0.1134 0.2808 0.068 1.000 . Uiso c ?
H(20) 0.0974 -0.0933 0.3262 0.063 1.000 . Uiso c ?
H(21) 0.1649 -0.2123 0.4281 0.077 1.000 . Uiso c ?
H(22) 0.3541 -0.2167 0.4443 0.085 1.000 . Uiso c ?
H(23) 0.4776 -0.0974 0.3627 0.081 1.000 . Uiso c ?
H(24) 0.4068 0.0221 0.2601 0.058 1.000 . Uiso c ?
H(27) 0.4861 0.4731 0.3458 0.076 1.000 . Uiso c ?
H(28) 0.6787 0.4747 0.3898 0.092 1.000 . Uiso c ?
H(29) 0.6984 0.3258 0.3302 0.089 1.000 . Uiso c ?
H(30) 0.5153 0.1726 0.2070 0.063 1.000 . Uiso c ?
H(31B) 0.2707 0.4568 0.2095 0.146 1.000 . Uiso c ?
H(31A) 0.2744 0.4228 0.3381 0.146 1.000 . Uiso c ?
H(31C) 0.1477 0.3812 0.2138 0.146 1.000 . Uiso c ?
H(40) 0.7764 0.2239 -0.0502 0.136 1.000 . Uiso c ?

loop_
_atom_site_aniso_label
_atom_site_aniso_U_11
_atom_site_aniso_U_22
_atom_site_aniso_U_33
_atom_site_aniso_U_12
_atom_site_aniso_U_13
_atom_site_aniso_U_23
Ru(1) 0.0326(5) 0.0273(5) 0.0278(5) 0.0144(4) 0.0149(4) 0.0072(4)
Cl(1) 0.048(1) 0.037(1) 0.048(1) 0.024(1) 0.025(1) 0.010(1)
Cl(2) 0.100(3) 0.254(6) 0.165(5) 0.097(3) 0.045(3) 0.007(5)
Cl(3) 0.181(4) 0.186(5) 0.116(4) 0.116(3) 0.044(3) -0.001(3)
Cl(4) 0.263(5) 0.126(4) 0.236(5) 0.094(4) 0.172(4) 0.080(4)
Cl(5) 0.2359 0.3061 0.2605 0.0476 0.0867 0.0012
Cl(6) 0.1146 0.1494 0.1068 0.0618 0.0062 -0.0068
P(1) 0.036(1) 0.033(1) 0.032(1) 0.015(1) 0.0169(9) 0.010(1)
P(2) 0.037(1) 0.035(1) 0.030(1) 0.016(1) 0.015(1) 0.009(1)
O(26) 0.070(4) 0.043(4) 0.064(5) 0.031(3) 0.029(4) 0.012(4)
N(1) 0.027(4) 0.039(4) 0.023(4) 0.007(3) 0.007(3) 0.005(3)
C(1) 0.033(5) 0.042(6) 0.039(5) 0.007(4) 0.020(4) 0.005(5)
C(2) 0.045(5) 0.054(6) 0.046(6) 0.024(5) 0.022(4) 0.010(5)
C(3) 0.065(6) 0.063(7) 0.055(7) 0.038(5) 0.025(5) 0.006(6)
C(4) 0.068(7) 0.08(1) 0.085(8) 0.017(6) 0.054(5) -0.010(7)
C(5) 0.080(7) 0.053(7) 0.057(6) 0.029(5) 0.048(5) 0.015(5)
C(6) 0.077(7) 0.052(6) 0.053(6) 0.034(5) 0.041(5) 0.024(5)
C(7) 0.051(6) 0.034(5) 0.031(5) 0.016(4) 0.018(4) 0.009(4)
C(8) 0.047(6) 0.046(6) 0.037(6) 0.011(5) 0.016(4) 0.008(5)
C(9) 0.059(7) 0.057(8) 0.049(7) -0.001(6) 0.019(6) 0.003(6)
C(10) 0.12(1) 0.038(7) 0.060(7) 0.014(7) 0.045(7) 0.014(6)
C(11) 0.115(9) 0.066(7) 0.076(8) 0.055(6) 0.058(6) 0.042(6)
C(12) 0.070(7) 0.042(6) 0.052(6) 0.025(5) 0.035(5) 0.018(5)
C(13) 0.057(6) 0.037(5) 0.030(5) 0.021(4) 0.023(4) 0.008(4)
C(14) 0.069(7) 0.043(6) 0.036(6) 0.017(5) 0.017(5) 0.003(5)
C(15) 0.11(1) 0.052(7) 0.035(7) 0.030(7) 0.013(7) 0.008(6)
C(16) 0.13(1) 0.082(9) 0.049(7) 0.053(8) 0.033(7) -0.003(7)
C(17) 0.120(9) 0.12(1) 0.073(8) 0.066(8) 0.059(6) 0.012(8)
C(18) 0.072(7) 0.067(7) 0.040(6) 0.033(6) 0.027(5) 0.004(5)
C(19) 0.047(5) 0.033(5) 0.025(5) 0.019(4) 0.012(4) 0.006(4)
C(20) 0.063(6) 0.056(7) 0.052(6) 0.031(5) 0.029(5) 0.021(5)
C(21) 0.082(8) 0.048(6) 0.069(7) 0.028(6) 0.031(6) 0.040(5)
C(22) 0.10(1) 0.052(7) 0.057(7) 0.033(6) 0.025(7) 0.027(6)
C(23) 0.074(7) 0.077(8) 0.061(8) 0.046(6) 0.024(6) 0.019(6)
C(24) 0.051(6) 0.049(6) 0.064(7) 0.028(5) 0.026(5) 0.030(5)
C(25) 0.037(5) 0.043(6) 0.035(5) 0.008(4) 0.018(4) 0.015(4)
C(26) 0.047(6) 0.032(5) 0.046(6) 0.012(5) 0.015(5) 0.008(5)
C(27) 0.077(8) 0.045(7) 0.059(7) 0.013(6) 0.030(6) 0.010(6)
C(28) 0.053(8) 0.060(9) 0.078(9) -0.014(7) 0.020(7) 0.002(8)
C(29) 0.034(6) 0.09(1) 0.070(8) 0.005(7) 0.017(6) 0.011(8)
C(30) 0.049(6) 0.061(7) 0.055(6) 0.021(5) 0.028(5) 0.021(5)
C(31) 0.10(1) 0.08(1) 0.18(2) 0.053(7) 0.04(1) -0.03(1)
C(40) 0.11(1) 0.09(1) 0.15(2) 0.066(7) 0.04(1) 0.00(1)
C(50) 0.0836 0.0925 0.0694 -0.0109 0.0334 0.0395

loop_
_atom_type_symbol
_atom_type_oxidation_number
_atom_type_number_in_cell
_atom_type_scat_dispersion_real
_atom_type_scat_dispersion_imag
_atom_type_scat_source
C 0 65 0.002 0.002
;International Tables for Crystallography
(1992, Vol. C, Tables 4.2.6.8 and 6.1.1.1)
;
H 0 58 0.000 0.000
;International Tables for Crystallography
(1992, Vol. C, Table 6.1.1.2)
;
N 0 2 0.004 0.003
;International Tables for Crystallography
(1992, Vol. C, Tables 4.2.6.8 and 6.1.1.1)
;
O 0 2 0.008 0.006
;International Tables for Crystallography
(1992, Vol. C, Tables 4.2.6.8 and 6.1.1.1)
;
P 0 4 0.090 0.095
;International Tables for Crystallography
(1992, Vol. C, Tables 4.2.6.8 and 6.1.1.1)
;
Cl 0 10 0.132 0.159
;International Tables for Crystallography
(1992, Vol. C, Tables 4.2.6.8 and 6.1.1.1)
;
Ru 0 1 -1.420 0.836
;International Tables for Crystallography
(1992, Vol. C, Tables 4.2.6.8 and 6.1.1.1)
;

loop_
_geom_angle_atom_site_label_1
_geom_angle_atom_site_label_2
_geom_angle_atom_site_label_3
_geom_angle
_geom_angle_site_symmetry_1
_geom_angle_site_symmetry_2
_geom_angle_site_symmetry_3
_geom_angle_publ_flag
Cl(1) Ru(1) Cl(1) 180.00 . . 2 yes
Cl(1) Ru(1) P(1) 88.49(9) . . . yes
Cl(1) Ru(1) P(1) 91.51(9) . . 2 yes
Cl(1) Ru(1) P(2) 87.89(9) . . . yes
Cl(1) Ru(1) P(2) 92.11(9) . . 2 yes
Cl(1) Ru(1) P(1) 91.51(9) 2 . . yes
Cl(1) Ru(1) P(1) 88.49(9) 2 . 2 yes
Cl(1) Ru(1) P(2) 92.11(9) 2 . . yes
Cl(1) Ru(1) P(2) 87.89(9) 2 . 2 yes
P(1) Ru(1) P(1) 180.00 . . 2 yes
P(1) Ru(1) P(2) 69.84(9) . . . yes
P(1) Ru(1) P(2) 110.16(9) . . 2 yes
P(1) Ru(1) P(2) 110.16(9) 2 . . yes
P(1) Ru(1) P(2) 69.84(9) 2 . 2 yes
P(2) Ru(1) P(2) 180.00 . . 2 yes
Cl(5) Cl(5) Cl(6) 107.746(6) 2_766 . 2_766 yes
Cl(5) Cl(5) C(50) 39.418(2) 2_766 . . yes
Cl(5) Cl(5) C(50) 56.276(3) 2_766 . 2_766 yes
Cl(6) Cl(5) C(50) 117.70(2) 2_766 . . yes
Cl(6) Cl(5) C(50) 82.45(1) 2_766 . 2_766 yes
C(50) Cl(5) C(50) 95.693(4) . . 2_766 yes
Cl(5) Cl(6) C(50) 34.08(1) 2_766 . . yes
Ru(1) P(1) N(1) 94.8(3) . . . yes
Ru(1) P(1) C(1) 117.6(3) . . . yes
Ru(1) P(1) C(7) 130.7(4) . . . yes
N(1) P(1) C(1) 106.5(4) . . . yes
N(1) P(1) C(7) 105.2(4) . . . yes
C(1) P(1) C(7) 99.5(5) . . . yes
Ru(1) P(2) N(1) 94.2(2) . . . yes
Ru(1) P(2) C(13) 126.2(4) . . . yes
Ru(1) P(2) C(19) 120.3(3) . . . yes
N(1) P(2) C(13) 108.7(4) . . . yes
N(1) P(2) C(19) 107.4(4) . . . yes
C(13) P(2) C(19) 98.7(5) . . . yes
C(26) O(26) C(31) 120.5(9) . . . yes
P(1) N(1) P(2) 101.2(4) . . . yes
P(1) N(1) C(25) 126.3(7) . . . yes
P(2) N(1) C(25) 126.9(7) . . . yes
P(1) C(1) C(2) 123.9(8) . . . yes
P(1) C(1) C(6) 117.6(9) . . . yes
C(2) C(1) C(6) 118(1) . . . yes
C(1) C(2) C(3) 122(1) . . . yes
C(1) C(2) H(2) 118.9 . . . no
C(3) C(2) H(2) 119.2 . . . no
C(2) C(3) C(4) 118(1) . . . yes
C(2) C(3) H(3) 121.2 . . . no
C(4) C(3) H(3) 121.2 . . . no
C(3) C(4) C(5) 122(1) . . . yes
C(3) C(4) H(4) 118.5 . . . no
C(5) C(4) H(4) 119.3 . . . no
C(4) C(5) C(6) 118(1) . . . yes
C(4) C(5) H(5) 120.8 . . . no
C(6) C(5) H(5) 121.2 . . . no
C(1) C(6) C(5) 122(1) . . . yes
C(1) C(6) H(6) 119.2 . . . no
C(5) C(6) H(6) 118.9 . . . no
P(1) C(7) C(8) 119.6(9) . . . yes
P(1) C(7) C(12) 120.5(8) . . . yes
C(8) C(7) C(12) 120(1) . . . yes
C(7) C(8) C(9) 121(1) . . . yes
C(7) C(8) H(8) 119.5 . . . no
C(9) C(8) H(8) 119.3 . . . no
C(8) C(9) C(10) 121(1) . . . yes
C(8) C(9) H(9) 119.9 . . . no
C(10) C(9) H(9) 119.5 . . . no
C(9) C(10) C(11) 120(1) . . . yes
C(9) C(10) H(10) 120.0 . . . no
C(11) C(10) H(10) 120.4 . . . no
C(10) C(11) C(12) 120(1) . . . yes
C(10) C(11) H(11) 120.0 . . . no
C(12) C(11) H(11) 120.2 . . . no
C(7) C(12) C(11) 119(1) . . . yes
C(7) C(12) H(12) 120.7 . . . no
C(11) C(12) H(12) 120.4 . . . no
P(2) C(13) C(14) 120.9(9) . . . yes
P(2) C(13) C(18) 119.6(8) . . . yes
C(14) C(13) C(18) 119(1) . . . yes
C(13) C(14) C(15) 121(1) . . . yes
C(13) C(14) H(14) 119.6 . . . no
C(15) C(14) H(14) 119.6 . . . no
C(14) C(15) C(16) 120(1) . . . yes
C(14) C(15) H(15) 119.8 . . . no
C(16) C(15) H(15) 120.1 . . . no
C(15) C(16) C(17) 118(1) . . . yes
C(15) C(16) H(16) 120.4 . . . no
C(17) C(16) H(16) 121.6 . . . no
C(16) C(17) C(18) 122(1) . . . yes
C(16) C(17) H(17) 118.6 . . . no
C(18) C(17) H(17) 119.5 . . . no
C(13) C(18) C(17) 120(1) . . . yes
C(13) C(18) H(18) 120.4 . . . no
C(17) C(18) H(18) 119.9 . . . no
P(2) C(19) C(20) 115.9(8) . . . yes
P(2) C(19) C(24) 125.6(8) . . . yes
C(20) C(19) C(24) 119(1) . . . yes
C(19) C(20) C(21) 121(1) . . . yes
C(19) C(20) H(20) 119.3 . . . no
C(21) C(20) H(20) 119.4 . . . no
C(20) C(21) C(22) 120(1) . . . yes
C(20) C(21) H(21) 120.3 . . . no
C(22) C(21) H(21) 120.1 . . . no
C(21) C(22) C(23) 120(1) . . . yes
C(21) C(22) H(22) 120.1 . . . no
C(23) C(22) H(22) 119.5 . . . no
C(22) C(23) C(24) 119(1) . . . yes
C(22) C(23) H(23) 121.0 . . . no
C(24) C(23) H(23) 120.3 . . . no
C(19) C(24) C(23) 121(1) . . . yes
C(19) C(24) H(24) 119.4 . . . no
C(23) C(24) H(24) 119.3 . . . no
N(1) C(25) C(26) 119(1) . . . yes
N(1) C(25) C(30) 123(1) . . . yes
C(26) C(25) C(30) 118.3(9) . . . yes
O(26) C(26) C(25) 114.2(8) . . . yes
O(26) C(26) C(27) 126(1) . . . yes
C(25) C(26) C(27) 120(1) . . . yes
C(26) C(27) C(28) 120(1) . . . yes
C(26) C(27) H(27) 119.7 . . . no
C(28) C(27) H(27) 120.0 . . . no
C(27) C(28) C(29) 121(1) . . . yes
C(27) C(28) H(28) 118.8 . . . no
C(29) C(28) H(28) 119.9 . . . no
C(28) C(29) C(30) 120(1) . . . yes
C(28) C(29) H(29) 119.8 . . . no
C(30) C(29) H(29) 120.6 . . . no
C(25) C(30) C(29) 121(1) . . . yes
C(25) C(30) H(30) 119.8 . . . no
C(29) C(30) H(30) 119.6 . . . no
O(26) C(31) H(31B) 108.9 . . . no
O(26) C(31) H(31A) 109.5 . . . no
O(26) C(31) H(31C) 109.2 . . . no
H(31B) C(31) H(31A) 109.8 . . . no
H(31B) C(31) H(31C) 109.2 . . . no
H(31A) C(31) H(31C) 110.2 . . . no
Cl(2) C(40) Cl(3) 110(1) . . . yes
Cl(2) C(40) Cl(4) 114(1) . . . yes
Cl(2) C(40) H(40) 108.2 . . . no
Cl(3) C(40) Cl(4) 107.6(9) . . . yes
Cl(3) C(40) H(40) 107.9 . . . no
Cl(4) C(40) H(40) 108.6 . . . no
Cl(5) C(50) Cl(5) 84.307(4) . . 2_766 yes
Cl(5) C(50) Cl(6) 111.31(2) . . . yes
Cl(5) C(50) C(50) 35.229(2) . . 2_766 yes
Cl(5) C(50) Cl(6) 63.465(3) 2_766 . . yes
Cl(5) C(50) C(50) 49.077(3) 2_766 . 2_766 yes
Cl(6) C(50) C(50) 90.976(9) . . 2_766 yes

loop_
_geom_bond_atom_site_label_1
_geom_bond_atom_site_label_2
_geom_bond_distance
_geom_bond_site_symmetry_1
_geom_bond_site_symmetry_2
_geom_bond_publ_flag
Ru(1) Cl(1) 2.416(3) . . yes
Ru(1) Cl(1) 2.416(3) . 2 yes
Ru(1) P(1) 2.348(3) . . yes
Ru(1) P(1) 2.348(3) . 2 yes
Ru(1) P(2) 2.332(2) . . yes
Ru(1) P(2) 2.332(2) . 2 yes
Cl(2) C(40) 1.69(2) . . yes
Cl(3) C(40) 1.76(2) . . yes
Cl(4) C(40) 1.73(2) . . yes
Cl(5) Cl(5) 1.6775(1) . 2_766 yes
Cl(5) Cl(6) 1.7090(6) . 2_766 yes
Cl(5) C(50) 1.402 . . yes
Cl(5) C(50) 1.0704(1) . 2_766 yes
Cl(6) C(50) 1.8937(6) . . yes
P(1) N(1) 1.714(7) . . yes
P(1) C(1) 1.84(1) . . yes
P(1) C(7) 1.83(1) . . yes
P(2) N(1) 1.754(8) . . yes
P(2) C(13) 1.84(1) . . yes
P(2) C(19) 1.83(1) . . yes
O(26) C(26) 1.35(1) . . yes
O(26) C(31) 1.49(2) . . yes
N(1) C(25) 1.41(1) . . yes
C(1) C(2) 1.35(1) . . yes
C(1) C(6) 1.41(1) . . yes
C(2) C(3) 1.36(2) . . yes
C(2) H(2) 0.95 . . no
C(3) C(4) 1.42(2) . . yes
C(3) H(3) 0.95 . . no
C(4) C(5) 1.34(2) . . yes
C(4) H(4) 0.95 . . no
C(5) C(6) 1.36(2) . . yes
C(5) H(5) 0.95 . . no
C(6) H(6) 0.95 . . no
C(7) C(8) 1.39(1) . . yes
C(7) C(12) 1.39(2) . . yes
C(8) C(9) 1.36(2) . . yes
C(8) H(8) 0.95 . . no
C(9) C(10) 1.37(2) . . yes
C(9) H(9) 0.95 . . no
C(10) C(11) 1.41(2) . . yes
C(10) H(10) 0.95 . . no
C(11) C(12) 1.40(2) . . yes
C(11) H(11) 0.95 . . no
C(12) H(12) 0.95 . . no
C(13) C(14) 1.38(1) . . yes
C(13) C(18) 1.35(2) . . yes
C(14) C(15) 1.37(2) . . yes
C(14) H(14) 0.95 . . no
C(15) C(16) 1.38(2) . . yes
C(15) H(15) 0.95 . . no
C(16) C(17) 1.36(2) . . yes
C(16) H(16) 0.95 . . no
C(17) C(18) 1.38(2) . . yes
C(17) H(17) 0.94 . . no
C(18) H(18) 0.95 . . no
C(19) C(20) 1.39(1) . . yes
C(19) C(24) 1.38(1) . . yes
C(20) C(21) 1.36(2) . . yes
C(20) H(20) 0.95 . . no
C(21) C(22) 1.39(2) . . yes
C(21) H(21) 0.95 . . no
C(22) C(23) 1.38(2) . . yes
C(22) H(22) 0.95 . . no
C(23) C(24) 1.39(2) . . yes
C(23) H(23) 0.95 . . no
C(24) H(24) 0.95 . . no
C(25) C(26) 1.40(2) . . yes
C(25) C(30) 1.37(1) . . yes
C(26) C(27) 1.42(1) . . yes
C(27) C(28) 1.33(2) . . yes
C(27) H(27) 0.95 . . no
C(28) C(29) 1.37(2) . . yes
C(28) H(28) 0.95 . . no
C(29) C(30) 1.42(2) . . yes
C(29) H(29) 0.95 . . no
C(30) H(30) 0.95 . . no
C(31) H(31B) 0.95 . . no
C(31) H(31A) 0.94 . . no
C(31) H(31C) 0.95 . . no
C(40) H(40) 0.95 . . no
C(50) C(50) 1.8465(1) . 2_766 yes

loop_
_geom_contact_atom_site_label_1
_geom_contact_atom_site_label_2
_geom_contact_distance
_geom_contact_site_symmetry_1
_geom_contact_site_symmetry_2
_geom_contact_publ_flag
Cl(1) C(40) 3.42(2) . 2_655 no
Cl(3) Cl(5) 3.207(5) . . no
Cl(3) Cl(6) 3.526(5) . 2_766 no
C(3) C(3) 3.55(2) . 2_655 no
C(5) C(15) 3.60(2) . 1_554 no
C(6) C(16) 3.56(2) . 1_554 no
C(9) C(9) 3.58(2) . 2_665 no
C(23) C(23) 3.56(2) . 2_656 no
